data_2218940
loop_
_publ_author_name
'Fun, Hoong-Kun'
'Jebas, Samuel Robinson'
'Patil, P. S.'
'Dharmaprakash, S. M.'

_publ_section_title
;
 (<i>E</i>)-3-(3,4-Dimethoxyphenyl)-1-(2-thienyl)prop-2-en-1-one
;
_journal_coeditor_code CI2626
_journal_issue 8
_journal_name_full 'Acta Crystallographica Section E'
_journal_page_first o1440
_journal_paper_doi 10.1107/S1600536808020631
_journal_volume 64
_journal_year 2008
_chemical_formula_iupac 'C15 H14 O3 S'
_chemical_formula_moiety 'C15 H14 O3 S'
_chemical_formula_sum 'C15 H14 O3 S'
_chemical_formula_weight 274.32
_chemical_name_systematic
;
(E)-3-(3,4-Dimethoxyphenyl)-1-(2-thienyl)prop-2-en-1-one
;
_space_group_IT_number 14
_symmetry_cell_setting monoclinic
_symmetry_space_group_name_Hall '-P 2yn'
_symmetry_space_group_name_H-M 'P 1 21/n 1'
_atom_sites_solution_hydrogens geom
_atom_sites_solution_primary direct
_atom_sites_solution_secondary difmap
_audit_creation_method SHELXL-97
_cell_angle_alpha 90.00
_cell_angle_beta 106.570(2)
_cell_angle_gamma 90.00
_cell_formula_units_Z 8
_cell_length_a 12.1509(3)
_cell_length_b 14.3118(3)
_cell_length_c 16.3692(4)
_cell_measurement_reflns_used 3182
_cell_measurement_temperature 100.00(10)
_cell_measurement_theta_max 22.90
_cell_measurement_theta_min 2.34
_cell_volume 2728.41(11)
_computing_cell_refinement 'APEX2 (Bruker, 2005)'
_computing_data_collection 'APEX2 (Bruker, 2005)'
_computing_data_reduction 'SAINT (Bruker, 2005)'
_computing_molecular_graphics 'SHELXTL (Sheldrick, 2008)'
_computing_publication_material
;
SHELXTL (Sheldrick, 2008) and PLATON (Spek, 2003)
;
_computing_structure_refinement 'SHELXTL (Sheldrick, 2008)'
_computing_structure_solution 'SHELXTL (Sheldrick, 2008)'
_diffrn_ambient_temperature 100.00(10)
_diffrn_measured_fraction_theta_full 0.999
_diffrn_measured_fraction_theta_max 0.999
_diffrn_measurement_device_type 'Bruker SMART APEXII CCD area-detector'
_diffrn_measurement_method '\f and \w'
_diffrn_radiation_monochromator graphite
_diffrn_radiation_source 'fine-focus sealed tube'
_diffrn_radiation_type MoK\a
_diffrn_radiation_wavelength 0.71073
_diffrn_reflns_av_R_equivalents 0.0739
_diffrn_reflns_av_sigmaI/netI 0.0830
_diffrn_reflns_limit_h_max 17
_diffrn_reflns_limit_h_min -16
_diffrn_reflns_limit_k_max 20
_diffrn_reflns_limit_k_min -20
_diffrn_reflns_limit_l_max 23
_diffrn_reflns_limit_l_min -23
_diffrn_reflns_number 31879
_diffrn_reflns_theta_full 30.06
_diffrn_reflns_theta_max 30.06
_diffrn_reflns_theta_min 1.86
_diffrn_standards_number 0
_exptl_absorpt_coefficient_mu 0.238
_exptl_absorpt_correction_T_max 0.9739
_exptl_absorpt_correction_T_min 0.8707
_exptl_absorpt_correction_type multi-scan
_exptl_absorpt_process_details '(SADABS; Bruker, 2005)'
_exptl_crystal_colour white
_exptl_crystal_density_diffrn 1.336
_exptl_crystal_density_method 'not measured'
_exptl_crystal_description Needle
_exptl_crystal_F_000 1152
_exptl_crystal_size_max 0.60
_exptl_crystal_size_mid 0.17
_exptl_crystal_size_min 0.11
_refine_diff_density_max 0.461
_refine_diff_density_min -0.440
_refine_ls_extinction_method none
_refine_ls_goodness_of_fit_ref 1.072
_refine_ls_hydrogen_treatment constr
_refine_ls_matrix_type full
_refine_ls_number_parameters 347
_refine_ls_number_reflns 7997
_refine_ls_number_restraints 0
_refine_ls_restrained_S_all 1.072
_refine_ls_R_factor_all 0.1099
_refine_ls_R_factor_gt 0.0596
_refine_ls_shift/su_max 0.001
_refine_ls_shift/su_mean 0.000
_refine_ls_structure_factor_coef Fsqd
_refine_ls_weighting_details 'calc w=1/[\s^2^(Fo^2^)+(0.0645P)^2^+0.0849P] where P=(Fo^2^+2Fc^2^)/3'
_refine_ls_weighting_scheme calc
_refine_ls_wR_factor_gt 0.1367
_refine_ls_wR_factor_ref 0.1579
_reflns_number_gt 4723
_reflns_number_total 7997
_reflns_threshold_expression I>2\s(I)
_cod_data_source_file ci2626.cif
_cod_data_source_block I
_cod_original_sg_symbol_H-M 'P 21/n'
_cod_database_code 2218940
_cod_database_fobs_code 2218940

loop_
_symmetry_equiv_pos_as_xyz
'x, y, z'
'-x+1/2, y+1/2, -z+1/2'
'-x, -y, -z'
'x-1/2, -y-1/2, z-1/2'

loop_
_atom_site_type_symbol
_atom_site_label
_atom_site_fract_x
_atom_site_fract_y
_atom_site_fract_z
_atom_site_U_iso_or_equiv
_atom_site_adp_type
_atom_site_calc_flag
_atom_site_refinement_flags
_atom_site_occupancy
S S1A 0.30263(5) 0.34458(4) 0.21155(4) 0.03061(17) Uani d . 1
O O1A 0.29234(14) 0.52178(12) 0.12000(11) 0.0341(4) Uani d . 1
O O2A -0.29137(13) 0.76488(11) -0.01772(10) 0.0271(4) Uani d . 1
O O3A -0.23198(13) 0.90679(11) -0.08963(10) 0.0263(4) Uani d . 1
C C1A 0.2263(2) 0.26572(18) 0.24872(16) 0.0347(6) Uani d . 1
H H1AA 0.2582 0.2124 0.2787 0.042 Uiso calc R 1
C C2A 0.1135(2) 0.28805(18) 0.23049(18) 0.0381(6) Uani d . 1
H H2AA 0.0602 0.2516 0.2470 0.046 Uiso calc R 1
C C3A 0.08511(19) 0.37196(15) 0.18408(14) 0.0241(5) Uani d . 1
H H3AA 0.0117 0.3975 0.1660 0.029 Uiso calc R 1
C C4A 0.18303(19) 0.41151(16) 0.16895(14) 0.0254(5) Uani d . 1
C C5A 0.1974(2) 0.49958(16) 0.12684(14) 0.0261(5) Uani d . 1
C C6A 0.09567(19) 0.56023(16) 0.09447(14) 0.0276(5) Uani d . 1
H H6AA 0.0244 0.5411 0.0987 0.033 Uiso calc R 1
C C7A 0.1065(2) 0.64255(17) 0.05911(15) 0.0294(5) Uani d . 1
H H7AA 0.1800 0.6572 0.0565 0.035 Uiso calc R 1
C C8A 0.01813(19) 0.71264(17) 0.02396(14) 0.0273(5) Uani d . 1
C C9A 0.0492(2) 0.79240(17) -0.01259(15) 0.0302(5) Uani d . 1
H H9AA 0.1255 0.8011 -0.0114 0.036 Uiso calc R 1
C C10A -0.03157(19) 0.85911(17) -0.05077(14) 0.0279(5) Uani d . 1
H H10A -0.0096 0.9119 -0.0753 0.034 Uiso calc R 1
C C11A -0.14488(19) 0.84704(16) -0.05229(13) 0.0241(5) Uani d . 1
C C12A -0.17800(18) 0.76786(16) -0.01398(14) 0.0228(5) Uani d . 1
C C13A -0.09658(19) 0.70150(16) 0.02383(14) 0.0248(5) Uani d . 1
H H13A -0.1181 0.6492 0.0493 0.030 Uiso calc R 1
C C14A -0.3308(2) 0.67985(16) 0.01146(17) 0.0321(6) Uani d . 1
H H14A -0.4124 0.6830 0.0020 0.048 Uiso calc R 1
H H14B -0.2937 0.6720 0.0712 0.048 Uiso calc R 1
H H14C -0.3127 0.6278 -0.0194 0.048 Uiso calc R 1
C C15A -0.2024(2) 0.98748(17) -0.13146(16) 0.0323(6) Uani d . 1
H H15A -0.2698 1.0247 -0.1547 0.048 Uiso calc R 1
H H15B -0.1719 0.9677 -0.1766 0.048 Uiso calc R 1
H H15C -0.1459 1.0238 -0.0910 0.048 Uiso calc R 1
S S1B 0.37037(5) 0.38880(4) 0.72047(4) 0.03122(17) Uani d . 1
O O1B 0.16770(14) 0.30240(11) 0.59734(11) 0.0326(4) Uani d . 1
O O2B -0.10219(14) 0.60874(11) 0.21110(10) 0.0298(4) Uani d . 1
O O3B -0.24951(13) 0.49172(11) 0.12281(10) 0.0307(4) Uani d . 1
C C1B 0.45590(19) 0.48496(18) 0.73969(15) 0.0318(6) Uani d . 1
H H1BA 0.5199 0.4913 0.7868 0.038 Uiso calc R 1
C C2B 0.42056(19) 0.55139(17) 0.67877(15) 0.0293(5) Uani d . 1
H H2BA 0.4578 0.6082 0.6791 0.035 Uiso calc R 1
C C3B 0.32112(18) 0.52442(15) 0.61500(14) 0.0236(5) Uani d . 1
H H3BA 0.2847 0.5621 0.5690 0.028 Uiso calc R 1
C C4B 0.28323(18) 0.43643(15) 0.62777(14) 0.0230(5) Uani d . 1
C C5B 0.18737(18) 0.38180(16) 0.57549(14) 0.0240(5) Uani d . 1
C C6B 0.11733(18) 0.42482(16) 0.49650(14) 0.0240(5) Uani d . 1
H H6BA 0.1316 0.4863 0.4842 0.029 Uiso calc R 1
C C7B 0.03331(19) 0.37724(16) 0.44176(15) 0.0262(5) Uani d . 1
H H7BA 0.0214 0.3165 0.4577 0.031 Uiso calc R 1
C C8B -0.04199(18) 0.40867(16) 0.36023(14) 0.0236(5) Uani d . 1
C C9B -0.12424(19) 0.34745(16) 0.31244(14) 0.0254(5) Uani d . 1
H H9BA -0.1315 0.2884 0.3340 0.030 Uiso calc R 1
C C10B -0.19590(19) 0.37269(16) 0.23295(14) 0.0249(5) Uani d . 1
H H10B -0.2502 0.3307 0.2018 0.030 Uiso calc R 1
C C11B -0.18609(18) 0.45996(16) 0.20059(14) 0.0237(5) Uani d . 1
C C12B -0.10419(18) 0.52376(15) 0.24885(14) 0.0218(5) Uani d . 1
C C13B -0.03375(18) 0.49828(16) 0.32695(14) 0.0231(5) Uani d . 1
H H13B 0.0200 0.5406 0.3583 0.028 Uiso calc R 1
C C14B -0.0190(2) 0.67467(17) 0.25647(16) 0.0336(6) Uani d . 1
H H14D -0.0230 0.7300 0.2226 0.050 Uiso calc R 1
H H14E 0.0563 0.6478 0.2683 0.050 Uiso calc R 1
H H14F -0.0345 0.6906 0.3091 0.050 Uiso calc R 1
C C15B -0.3363(2) 0.43030(18) 0.07416(16) 0.0374(6) Uani d . 1
H H15D -0.3730 0.4583 0.0199 0.056 Uiso calc R 1
H H15E -0.3923 0.4193 0.1043 0.056 Uiso calc R 1
H H15F -0.3020 0.3720 0.0656 0.056 Uiso calc R 1

loop_
_atom_site_aniso_label
_atom_site_aniso_U_11
_atom_site_aniso_U_22
_atom_site_aniso_U_33
_atom_site_aniso_U_12
_atom_site_aniso_U_13
_atom_site_aniso_U_23
S1A 0.0259(3) 0.0293(3) 0.0321(3) 0.0024(2) 0.0008(2) -0.0001(3)
O1A 0.0258(9) 0.0367(10) 0.0373(10) 0.0039(7) 0.0047(7) 0.0070(8)
O2A 0.0241(8) 0.0226(9) 0.0342(9) 0.0016(7) 0.0076(7) 0.0018(7)
O3A 0.0254(8) 0.0255(9) 0.0270(9) 0.0027(7) 0.0060(7) 0.0050(7)
C1A 0.0423(15) 0.0250(13) 0.0364(15) 0.0033(11) 0.0104(12) -0.0002(11)
C2A 0.0387(15) 0.0299(15) 0.0513(17) -0.0063(11) 0.0219(13) -0.0096(13)
C3A 0.0225(11) 0.0194(12) 0.0285(12) 0.0018(9) 0.0041(9) -0.0080(10)
C4A 0.0240(11) 0.0258(13) 0.0236(12) 0.0038(9) 0.0021(9) -0.0081(10)
C5A 0.0283(12) 0.0251(13) 0.0205(11) 0.0043(10) 0.0001(9) -0.0052(10)
C6A 0.0247(11) 0.0285(14) 0.0261(12) 0.0042(10) 0.0015(9) -0.0030(10)
C7A 0.0256(12) 0.0331(14) 0.0261(13) 0.0038(10) 0.0017(10) -0.0016(11)
C8A 0.0245(11) 0.0309(14) 0.0214(12) 0.0037(10) -0.0015(9) -0.0015(10)
C9A 0.0237(12) 0.0369(15) 0.0271(13) 0.0002(10) 0.0027(10) 0.0032(11)
C10A 0.0276(12) 0.0289(13) 0.0251(12) -0.0016(10) 0.0040(10) 0.0036(10)
C11A 0.0262(11) 0.0273(13) 0.0157(11) 0.0042(10) 0.0009(9) -0.0006(9)
C12A 0.0229(11) 0.0249(12) 0.0203(11) 0.0015(9) 0.0054(9) -0.0034(9)
C13A 0.0300(12) 0.0215(12) 0.0220(12) 0.0008(9) 0.0059(9) -0.0002(9)
C14A 0.0343(13) 0.0246(13) 0.0423(15) -0.0019(10) 0.0185(12) 0.0014(11)
C15A 0.0313(13) 0.0298(14) 0.0351(14) 0.0028(10) 0.0082(11) 0.0120(11)
S1B 0.0260(3) 0.0321(4) 0.0313(3) 0.0046(2) 0.0013(2) 0.0055(3)
O1B 0.0321(9) 0.0229(9) 0.0387(10) -0.0015(7) 0.0036(8) 0.0055(8)
O2B 0.0342(9) 0.0224(9) 0.0284(9) -0.0067(7) 0.0017(7) 0.0020(7)
O3B 0.0332(9) 0.0256(9) 0.0260(9) -0.0052(7) -0.0034(7) 0.0010(7)
C1B 0.0221(11) 0.0390(15) 0.0312(13) 0.0035(10) 0.0027(10) -0.0071(12)
C2B 0.0239(11) 0.0277(13) 0.0344(13) -0.0022(10) 0.0054(10) -0.0032(11)
C3B 0.0219(11) 0.0222(12) 0.0243(12) 0.0016(9) 0.0027(9) 0.0017(10)
C4B 0.0227(11) 0.0224(12) 0.0233(12) 0.0032(9) 0.0058(9) -0.0011(9)
C5B 0.0236(11) 0.0230(12) 0.0263(12) 0.0019(9) 0.0083(9) -0.0018(10)
C6B 0.0253(11) 0.0200(12) 0.0253(12) -0.0010(9) 0.0048(9) 0.0014(9)
C7B 0.0263(12) 0.0198(12) 0.0315(13) 0.0013(9) 0.0068(10) 0.0034(10)
C8B 0.0225(11) 0.0257(13) 0.0220(11) -0.0024(9) 0.0053(9) -0.0029(9)
C9B 0.0262(11) 0.0233(12) 0.0251(12) -0.0024(9) 0.0048(9) 0.0001(10)
C10B 0.0240(11) 0.0211(12) 0.0274(12) -0.0037(9) 0.0036(9) -0.0055(10)
C11B 0.0229(11) 0.0239(12) 0.0218(11) 0.0003(9) 0.0025(9) -0.0007(10)
C12B 0.0247(11) 0.0164(11) 0.0255(12) -0.0007(9) 0.0091(9) 0.0014(9)
C13B 0.0229(11) 0.0214(12) 0.0240(12) -0.0037(9) 0.0052(9) -0.0041(9)
C14B 0.0400(14) 0.0223(13) 0.0343(14) -0.0124(11) 0.0041(11) -0.0027(11)
C15B 0.0413(15) 0.0332(15) 0.0284(14) -0.0105(12) -0.0051(11) 0.0002(11)

loop_
_atom_type_symbol
_atom_type_description
_atom_type_scat_dispersion_real
_atom_type_scat_dispersion_imag
_atom_type_scat_source
C C 0.0033 0.0016 'International Tables Vol C Tables 4.2.6.8 and 6.1.1.4'
H H 0.0000 0.0000 'International Tables Vol C Tables 4.2.6.8 and 6.1.1.4'
O O 0.0106 0.0060 'International Tables Vol C Tables 4.2.6.8 and 6.1.1.4'
S S 0.1246 0.1234 'International Tables Vol C Tables 4.2.6.8 and 6.1.1.4'

loop_
_geom_angle_atom_site_label_1
_geom_angle_atom_site_label_2
_geom_angle_atom_site_label_3
_geom_angle
C1A S1A C4A 91.80(12)
C12A O2A C14A 116.11(17)
C11A O3A C15A 116.73(17)
C2A C1A S1A 112.9(2)
C2A C1A H1AA 123.5
S1A C1A H1AA 123.5
C1A C2A C3A 113.4(2)
C1A C2A H2AA 123.3
C3A C2A H2AA 123.3
C4A C3A C2A 110.4(2)
C4A C3A H3AA 124.8
C2A C3A H3AA 124.8
C3A C4A C5A 130.5(2)
C3A C4A S1A 111.49(18)
C5A C4A S1A 118.01(16)
O1A C5A C4A 120.2(2)
O1A C5A C6A 121.6(2)
C4A C5A C6A 118.2(2)
C7A C6A C5A 119.8(2)
C7A C6A H6AA 120.1
C5A C6A H6AA 120.1
C6A C7A C8A 128.6(2)
C6A C7A H7AA 115.7
C8A C7A H7AA 115.7
C9A C8A C13A 119.0(2)
C9A C8A C7A 118.3(2)
C13A C8A C7A 122.7(2)
C10A C9A C8A 121.1(2)
C10A C9A H9AA 119.5
C8A C9A H9AA 119.5
C11A C10A C9A 119.8(2)
C11A C10A H10A 120.1
C9A C10A H10A 120.1
O3A C11A C10A 124.9(2)
O3A C11A C12A 114.88(19)
C10A C11A C12A 120.2(2)
O2A C12A C13A 125.7(2)
O2A C12A C11A 114.77(19)
C13A C12A C11A 119.53(19)
C12A C13A C8A 120.4(2)
C12A C13A H13A 119.8
C8A C13A H13A 119.8
O2A C14A H14A 109.5
O2A C14A H14B 109.5
H14A C14A H14B 109.5
O2A C14A H14C 109.5
H14A C14A H14C 109.5
H14B C14A H14C 109.5
O3A C15A H15A 109.5
O3A C15A H15B 109.5
H15A C15A H15B 109.5
O3A C15A H15C 109.5
H15A C15A H15C 109.5
H15B C15A H15C 109.5
C1B S1B C4B 91.86(12)
C12B O2B C14B 117.02(18)
C11B O3B C15B 116.49(18)
C2B C1B S1B 112.52(18)
C2B C1B H1BA 123.7
S1B C1B H1BA 123.7
C1B C2B C3B 112.2(2)
C1B C2B H2BA 123.9
C3B C2B H2BA 123.9
C4B C3B C2B 113.1(2)
C4B C3B H3BA 123.5
C2B C3B H3BA 123.5
C3B C4B C5B 130.2(2)
C3B C4B S1B 110.32(17)
C5B C4B S1B 119.42(17)
O1B C5B C4B 120.7(2)
O1B C5B C6B 122.0(2)
C4B C5B C6B 117.2(2)
C7B C6B C5B 121.2(2)
C7B C6B H6BA 119.4
C5B C6B H6BA 119.4
C6B C7B C8B 128.1(2)
C6B C7B H7BA 116.0
C8B C7B H7BA 116.0
C9B C8B C13B 118.4(2)
C9B C8B C7B 118.9(2)
C13B C8B C7B 122.7(2)
C8B C9B C10B 121.4(2)
C8B C9B H9BA 119.3
C10B C9B H9BA 119.3
C11B C10B C9B 119.7(2)
C11B C10B H10B 120.1
C9B C10B H10B 120.1
O3B C11B C10B 125.0(2)
O3B C11B C12B 115.24(19)
C10B C11B C12B 119.7(2)
O2B C12B C13B 124.9(2)
O2B C12B C11B 114.97(19)
C13B C12B C11B 120.2(2)
C12B C13B C8B 120.6(2)
C12B C13B H13B 119.7
C8B C13B H13B 119.7
O2B C14B H14D 109.5
O2B C14B H14E 109.5
H14D C14B H14E 109.5
O2B C14B H14F 109.5
H14D C14B H14F 109.5
H14E C14B H14F 109.5
O3B C15B H15D 109.5
O3B C15B H15E 109.5
H15D C15B H15E 109.5
O3B C15B H15F 109.5
H15D C15B H15F 109.5
H15E C15B H15F 109.5

loop_
_geom_bond_atom_site_label_1
_geom_bond_atom_site_label_2
_geom_bond_distance
S1A C1A 1.681(3)
S1A C4A 1.714(2)
O1A C5A 1.232(3)
O2A C12A 1.362(2)
O2A C14A 1.439(3)
O3A C11A 1.362(3)
O3A C15A 1.439(3)
C1A C2A 1.355(3)
C1A H1AA 0.93
C2A C3A 1.410(3)
C2A H2AA 0.93
C3A C4A 1.402(3)
C3A H3AA 0.93
C4A C5A 1.471(3)
C5A C6A 1.479(3)
C6A C7A 1.336(3)
C6A H6AA 0.93
C7A C8A 1.462(3)
C7A H7AA 0.93
C8A C9A 1.390(3)
C8A C13A 1.402(3)
C9A C10A 1.384(3)
C9A H9AA 0.93
C10A C11A 1.381(3)
C10A H10A 0.93
C11A C12A 1.408(3)
C12A C13A 1.384(3)
C13A H13A 0.93
C14A H14A 0.96
C14A H14B 0.96
C14A H14C 0.96
C15A H15A 0.96
C15A H15B 0.96
C15A H15C 0.96
S1B C1B 1.699(3)
S1B C4B 1.724(2)
O1B C5B 1.235(3)
O2B C12B 1.368(3)
O2B C14B 1.426(3)
O3B C11B 1.364(3)
O3B C15B 1.429(3)
C1B C2B 1.356(3)
C1B H1BA 0.93
C2B C3B 1.407(3)
C2B H2BA 0.93
C3B C4B 1.377(3)
C3B H3BA 0.93
C4B C5B 1.460(3)
C5B C6B 1.466(3)
C6B C7B 1.337(3)
C6B H6BA 0.93
C7B C8B 1.457(3)
C7B H7BA 0.93
C8B C9B 1.390(3)
C8B C13B 1.408(3)
C9B C10B 1.391(3)
C9B H9BA 0.93
C10B C11B 1.375(3)
C10B H10B 0.93
C11B C12B 1.414(3)
C12B C13B 1.370(3)
C13B H13B 0.93
C14B H14D 0.96
C14B H14E 0.96
C14B H14F 0.96
C15B H15D 0.96
C15B H15E 0.96
C15B H15F 0.96

loop_
_geom_hbond_atom_site_label_D
_geom_hbond_atom_site_label_H
_geom_hbond_atom_site_label_A
_geom_hbond_site_symmetry_A
_geom_hbond_distance_DH
_geom_hbond_distance_HA
_geom_hbond_distance_DA
_geom_hbond_angle_DHA
C7A H7AA O1A . 0.93 2.43 2.792(3) 103
C1B H1BA O1A 3_666 0.93 2.36 3.261(3) 162
C7B H7BA O1B . 0.93 2.47 2.816(3) 102
C14B H14F O1B 3_566 0.96 2.53 3.401(3) 151
C15A H15A Cg1 4_464 0.96 2.92 3.616(3) 130
C10A H10A Cg3 2_555 0.93 2.84 3.636(3) 144
C3A H3AA Cg4 1_555 0.93 2.79 3.370(3) 122

loop_
_geom_torsion_atom_site_label_1
_geom_torsion_atom_site_label_2
_geom_torsion_atom_site_label_3
_geom_torsion_atom_site_label_4
_geom_torsion
C4A S1A C1A C2A -0.2(2)
S1A C1A C2A C3A 0.3(3)
C1A C2A C3A C4A -0.3(3)
C2A C3A C4A C5A -177.2(2)
C2A C3A C4A S1A 0.1(2)
C1A S1A C4A C3A 0.04(18)
C1A S1A C4A C5A 177.78(18)
C3A C4A C5A O1A -180.0(2)
S1A C4A C5A O1A 2.8(3)
C3A C4A C5A C6A 0.8(3)
S1A C4A C5A C6A -176.47(16)
O1A C5A C6A C7A -2.0(3)
C4A C5A C6A C7A 177.2(2)
C5A C6A C7A C8A -179.6(2)
C6A C7A C8A C9A -177.7(2)
C6A C7A C8A C13A 0.7(4)
C13A C8A C9A C10A -1.7(3)
C7A C8A C9A C10A 176.7(2)
C8A C9A C10A C11A 0.5(4)
C15A O3A C11A C10A 1.0(3)
C15A O3A C11A C12A -178.46(19)
C9A C10A C11A O3A -178.4(2)
C9A C10A C11A C12A 1.0(3)
C14A O2A C12A C13A -7.8(3)
C14A O2A C12A C11A 172.71(19)
O3A C11A C12A O2A -2.1(3)
C10A C11A C12A O2A 178.4(2)
O3A C11A C12A C13A 178.34(19)
C10A C11A C12A C13A -1.1(3)
O2A C12A C13A C8A -179.7(2)
C11A C12A C13A C8A -0.2(3)
C9A C8A C13A C12A 1.6(3)
C7A C8A C13A C12A -176.8(2)
C4B S1B C1B C2B 0.18(19)
S1B C1B C2B C3B 0.5(3)
C1B C2B C3B C4B -1.1(3)
C2B C3B C4B C5B -177.3(2)
C2B C3B C4B S1B 1.2(2)
C1B S1B C4B C3B -0.78(17)
C1B S1B C4B C5B 177.88(17)
C3B C4B C5B O1B 178.9(2)
S1B C4B C5B O1B 0.6(3)
C3B C4B C5B C6B -0.5(3)
S1B C4B C5B C6B -178.83(15)
O1B C5B C6B C7B -4.4(3)
C4B C5B C6B C7B 175.0(2)
C5B C6B C7B C8B -178.5(2)
C6B C7B C8B C9B 179.7(2)
C6B C7B C8B C13B 0.8(4)
C13B C8B C9B C10B 1.1(3)
C7B C8B C9B C10B -177.9(2)
C8B C9B C10B C11B -0.2(3)
C15B O3B C11B C10B 3.4(3)
C15B O3B C11B C12B -177.40(19)
C9B C10B C11B O3B 178.4(2)
C9B C10B C11B C12B -0.8(3)
C14B O2B C12B C13B 1.0(3)
C14B O2B C12B C11B -178.52(19)
O3B C11B C12B O2B 1.3(3)
C10B C11B C12B O2B -179.50(19)
O3B C11B C12B C13B -178.29(18)
C10B C11B C12B C13B 1.0(3)
O2B C12B C13B C8B -179.62(19)
C11B C12B C13B C8B -0.1(3)
C9B C8B C13B C12B -0.9(3)
C7B C8B C13B C12B 178.1(2)

loop_
_cod_related_entry_id
_cod_related_entry_database
_cod_related_entry_code
1 ChemSpider 4449582
